data_1557478
loop_
_publ_author_name
'Aitken, R.'
'Bloomfield, Charles'
'McGeachie, Liam'
'Slawin, Alexandra'

_publ_section_title
;
 Diethyl Pyrrole-2,5-Dicarboxylate
;
_journal_issue 1
_journal_name_full Molbank
_journal_page_first M1117
_journal_paper_doi 10.3390/M1117
_journal_volume 2020
_journal_year 2020
_chemical_formula_moiety 'C10 H13 N O4'
_chemical_formula_sum 'C10 H13 N O4'
_chemical_formula_weight 211.22
_space_group_crystal_system monoclinic
_space_group_IT_number 14
_space_group_name_Hall '-P 2yn'
_space_group_name_H-M_alt 'P 1 21/n 1'
_atom_sites_solution_hydrogens geom
_atom_sites_solution_primary direct
_atom_sites_solution_secondary difmap
_audit_creation_date 2014-11-03
_audit_creation_method 'by CrystalStructure 4.1'
_cell_angle_alpha 90.0000
_cell_angle_beta 107.410(11)
_cell_angle_gamma 90.0000
_cell_formula_units_Z 4
_cell_length_a 15.552(7)
_cell_length_b 4.355(2)
_cell_length_c 16.234(7)
_cell_measurement_reflns_used 729
_cell_measurement_temperature 125
_cell_measurement_theta_max 74.50
_cell_measurement_theta_min 24.30
_cell_volume 1049.1(8)
_computing_cell_refinement 'CrystalClear-SM Expert 2.1 b32'
_computing_data_collection 'CrystalClear-SM Expert 2.1 b32 (Rigaku, 2014)'
_computing_data_reduction 'CrystalClear-SM Expert 2.1 b32'
_computing_molecular_graphics 'CrystalStructure 4.1'
_computing_publication_material 'CrystalStructure 4.1 (Rigaku, 2014)'
_computing_structure_refinement 'SHELXL2013 (Sheldrick, 2008)'
_computing_structure_solution 'SIR2004 (Burla, et al., 2005)'
_diffrn_ambient_temperature 125
_diffrn_detector_area_resol_mean 5.814
_diffrn_measured_fraction_theta_full 0.997
_diffrn_measured_fraction_theta_max 0.995
_diffrn_measurement_device_type 'Rigaku XtaLAB P200'
_diffrn_measurement_method \w
_diffrn_radiation_type 'Cu K\a'
_diffrn_radiation_wavelength 1.54187
_diffrn_reflns_av_R_equivalents 0.1069
_diffrn_reflns_Laue_measured_fraction_full 0.997
_diffrn_reflns_Laue_measured_fraction_max 0.995
_diffrn_reflns_limit_h_max 18
_diffrn_reflns_limit_h_min -18
_diffrn_reflns_limit_k_max 5
_diffrn_reflns_limit_k_min -4
_diffrn_reflns_limit_l_max 19
_diffrn_reflns_limit_l_min -19
_diffrn_reflns_number 10695
_diffrn_reflns_point_group_measured_fraction_full 0.997
_diffrn_reflns_point_group_measured_fraction_max 0.995
_diffrn_reflns_theta_full 67.687
_diffrn_reflns_theta_max 68.161
_diffrn_reflns_theta_min 3.453
_diffrn_standards_number 0
_exptl_absorpt_coefficient_mu 0.878
_exptl_absorpt_correction_T_max 0.991
_exptl_absorpt_correction_T_min 0.377
_exptl_absorpt_correction_type multi-scan
_exptl_absorpt_process_details 'REQAB (Rigaku, 1998)'
_exptl_crystal_colour colorless
_exptl_crystal_density_diffrn 1.337
_exptl_crystal_density_method 'not measured'
_exptl_crystal_description platelet
_exptl_crystal_F_000 448.00
_exptl_crystal_size_max 0.120
_exptl_crystal_size_mid 0.030
_exptl_crystal_size_min 0.010
_refine_diff_density_max 0.48
_refine_diff_density_min -0.32
_refine_ls_extinction_method none
_refine_ls_goodness_of_fit_ref 0.963
_refine_ls_hydrogen_treatment mixed
_refine_ls_number_parameters 142
_refine_ls_number_reflns 1916
_refine_ls_number_restraints 0
_refine_ls_R_factor_all 0.0654
_refine_ls_R_factor_gt 0.0607
_refine_ls_shift/su_max 0.000
_refine_ls_structure_factor_coef Fsqd
_refine_ls_weighting_details 'w = 1/[\s^2^(Fo^2^)+(0.1125P)^2^+0.1256P] where P=(Fo^2^+2Fc^2^)/3'
_refine_ls_weighting_scheme calc
_refine_ls_wR_factor_gt 0.1456
_refine_ls_wR_factor_ref 0.1519
_reflns_number_gt 1656
_reflns_number_total 1916
_reflns_threshold_expression F^2^>2.0\s(F^2^)
_cod_data_source_file cbaa1.cif
_cod_data_source_block 1
_cod_database_code 1557478

loop_
_symmetry_equiv_pos_site_id
_space_group_symop_operation_xyz
1 +X,+Y,+Z
2 1/2-X,1/2+Y,1/2-Z
3 -X,-Y,-Z
4 1/2+X,1/2-Y,1/2+Z

loop_
_atom_site_label
_atom_site_type_symbol
_atom_site_fract_x
_atom_site_fract_y
_atom_site_fract_z
_atom_site_U_iso_or_equiv
_atom_site_adp_type
_atom_site_occupancy
_atom_site_site_symmetry_multiplicity
_atom_site_calc_flag
_atom_site_refinement_flags
_atom_site_disorder_assembly
_atom_site_disorder_group
O6 O 0.60160(8) 0.0187(3) -0.00236(7) 0.0348(3) Uani 1 4 d . . .
O7 O 0.74116(7) 0.1757(2) 0.07294(7) 0.0310(3) Uani 1 4 d . . .
O9 O 0.36220(8) 0.5169(3) 0.14009(8) 0.0370(4) Uani 1 4 d . . .
O10 O 0.44070(7) 0.8237(3) 0.24883(7) 0.0354(3) Uani 1 4 d . . .
N1 N 0.53154(9) 0.3782(3) 0.10895(8) 0.0282(4) Uani 1 4 d . . .
C2 C 0.62060(11) 0.3669(3) 0.11353(10) 0.0281(4) Uani 1 4 d . . .
C3 C 0.66810(11) 0.5583(3) 0.17990(10) 0.0292(4) Uani 1 4 d . . .
C4 C 0.60531(10) 0.6886(3) 0.21582(10) 0.0304(4) Uani 1 4 d . . .
C5 C 0.52143(11) 0.5712(3) 0.17108(10) 0.0288(4) Uani 1 4 d . . .
C6 C 0.65122(10) 0.1698(3) 0.05531(9) 0.0280(4) Uani 1 4 d . . .
C7 C 0.77773(12) -0.0186(4) 0.01873(11) 0.0354(4) Uani 1 4 d . . .
C8 C 0.87828(14) -0.0022(5) 0.05413(14) 0.0508(5) Uani 1 4 d . . .
C9 C 0.43276(11) 0.6288(3) 0.18248(10) 0.0305(4) Uani 1 4 d . . .
C10 C 0.35771(11) 0.9042(4) 0.26592(12) 0.0373(4) Uani 1 4 d . . .
C11 C 0.38250(13) 1.0727(5) 0.35025(12) 0.0449(5) Uani 1 4 d . . .
H1 H 0.4884(14) 0.272(5) 0.0715(13) 0.040(5) Uiso 1 4 d . . .
H3 H 0.73125 0.59406 0.19759 0.0350 Uiso 1 4 calc R . .
H4 H 0.61779 0.83111 0.26222 0.0365 Uiso 1 4 calc R . .
H7A H 0.75773 0.05512 -0.04171 0.0425 Uiso 1 4 calc R . .
H7B H 0.75695 -0.23297 0.01997 0.0425 Uiso 1 4 calc R . .
H8A H 0.89736 -0.08493 0.11296 0.0610 Uiso 1 4 calc R . .
H8B H 0.89771 0.21221 0.05506 0.0610 Uiso 1 4 calc R . .
H8C H 0.90556 -0.12297 0.01754 0.0610 Uiso 1 4 calc R . .
H10A H 0.32291 0.71684 0.26942 0.0447 Uiso 1 4 calc R . .
H10B H 0.32041 1.03635 0.21919 0.0447 Uiso 1 4 calc R . .
H11A H 0.32771 1.1225 0.36548 0.0539 Uiso 1 4 calc R . .
H11B H 0.41423 1.26274 0.34504 0.0539 Uiso 1 4 calc R . .
H11C H 0.42178 0.94317 0.39538 0.0539 Uiso 1 4 calc R . .

loop_
_atom_site_aniso_label
_atom_site_aniso_U_11
_atom_site_aniso_U_22
_atom_site_aniso_U_33
_atom_site_aniso_U_12
_atom_site_aniso_U_13
_atom_site_aniso_U_23
O6 0.0360(7) 0.0341(6) 0.0352(7) -0.0065(4) 0.0123(5) -0.0049(5)
O7 0.0311(6) 0.0293(6) 0.0348(6) -0.0004(4) 0.0130(5) -0.0040(4)
O9 0.0328(7) 0.0362(6) 0.0436(7) -0.0039(4) 0.0138(5) -0.0023(5)
O10 0.0314(6) 0.0355(6) 0.0434(7) -0.0008(5) 0.0176(5) -0.0052(5)
N1 0.0295(7) 0.0242(6) 0.0317(7) -0.0011(5) 0.0102(6) 0.0017(5)
C2 0.0294(8) 0.0236(7) 0.0328(8) 0.0003(5) 0.0116(6) 0.0058(6)
C3 0.0290(8) 0.0259(7) 0.0330(8) -0.0001(6) 0.0097(6) 0.0023(6)
C4 0.0343(9) 0.0260(8) 0.0323(8) -0.0006(6) 0.0118(6) 0.0002(6)
C5 0.0329(8) 0.0238(7) 0.0316(8) 0.0000(6) 0.0126(6) 0.0036(6)
C6 0.0315(8) 0.0233(7) 0.0301(8) -0.0023(6) 0.0107(6) 0.0051(5)
C7 0.0399(10) 0.0334(8) 0.0375(9) 0.0002(7) 0.0185(7) -0.0047(7)
C8 0.0430(11) 0.0635(13) 0.0489(11) 0.0077(8) 0.0181(9) -0.0137(9)
C9 0.0340(9) 0.0252(7) 0.0346(8) -0.0003(6) 0.0135(7) 0.0042(6)
C10 0.0336(9) 0.0355(8) 0.0481(10) 0.0028(7) 0.0205(7) 0.0013(7)
C11 0.0453(11) 0.0499(10) 0.0458(10) 0.0087(8) 0.0231(9) 0.0000(8)

loop_
_atom_type_symbol
_atom_type_description
_atom_type_scat_dispersion_real
_atom_type_scat_dispersion_imag
_atom_type_scat_source
C C 0.0181 0.0091
;
International Tables for Crystallography
(Vol. C, Tables 4.2.6.8 and 6.1.1.4)
;
H H 0.0000 0.0000
;
International Tables for Crystallography
(Vol. C, Table 6.1.1.4)
;
N N 0.0311 0.0180
;
International Tables for Crystallography
(Vol. C, Tables 4.2.6.8 and 6.1.1.4)
;
O O 0.0492 0.0322
;
International Tables for Crystallography
(Vol. C, Tables 4.2.6.8 and 6.1.1.4)
;

loop_
_geom_angle_atom_site_label_1
_geom_angle_atom_site_label_2
_geom_angle_atom_site_label_3
_geom_angle
_geom_angle_publ_flag
_geom_angle_site_symmetry_1
_geom_angle_site_symmetry_2
_geom_angle_site_symmetry_3
C6 O7 C7 115.56(11) yes . . .
C9 O10 C10 115.69(12) yes . . .
C2 N1 C5 108.85(12) yes . . .
N1 C2 C3 108.43(15) yes . . .
N1 C2 C6 120.57(13) yes . . .
C3 C2 C6 130.98(16) yes . . .
C2 C3 C4 106.96(15) yes . . .
C3 C4 C5 107.25(14) yes . . .
N1 C5 C4 108.51(16) yes . . .
N1 C5 C9 121.45(13) yes . . .
C4 C5 C9 130.04(15) yes . . .
O6 C6 O7 123.83(15) yes . . .
O6 C6 C2 124.31(15) yes . . .
O7 C6 C2 111.86(12) yes . . .
O7 C7 C8 107.01(14) yes . . .
O9 C9 O10 123.98(17) yes . . .
O9 C9 C5 125.91(16) yes . . .
O10 C9 C5 110.10(12) yes . . .
O10 C10 C11 107.12(13) yes . . .
C2 N1 H1 124.4(15) no . . .
C5 N1 H1 126.8(16) no . . .
C2 C3 H3 126.530 no . . .
C4 C3 H3 126.514 no . . .
C3 C4 H4 126.375 no . . .
C5 C4 H4 126.375 no . . .
O7 C7 H7A 110.324 no . . .
O7 C7 H7B 110.320 no . . .
C8 C7 H7A 110.311 no . . .
C8 C7 H7B 110.311 no . . .
H7A C7 H7B 108.568 no . . .
C7 C8 H8A 109.465 no . . .
C7 C8 H8B 109.469 no . . .
C7 C8 H8C 109.473 no . . .
H8A C8 H8B 109.470 no . . .
H8A C8 H8C 109.477 no . . .
H8B C8 H8C 109.473 no . . .
O10 C10 H10A 110.293 no . . .
O10 C10 H10B 110.295 no . . .
C11 C10 H10A 110.295 no . . .
C11 C10 H10B 110.292 no . . .
H10A C10 H10B 108.548 no . . .
C10 C11 H11A 109.475 no . . .
C10 C11 H11B 109.470 no . . .
C10 C11 H11C 109.472 no . . .
H11A C11 H11B 109.471 no . . .
H11A C11 H11C 109.469 no . . .
H11B C11 H11C 109.470 no . . .

loop_
_geom_bond_atom_site_label_1
_geom_bond_atom_site_label_2
_geom_bond_distance
_geom_bond_publ_flag
_geom_bond_site_symmetry_1
_geom_bond_site_symmetry_2
O6 C6 1.2135(17) yes . .
O7 C6 1.341(2) yes . .
O7 C7 1.454(2) yes . .
O9 C9 1.2096(19) yes . .
O10 C9 1.348(2) yes . .
O10 C10 1.442(2) yes . .
N1 C2 1.366(2) yes . .
N1 C5 1.358(2) yes . .
C2 C3 1.388(2) yes . .
C2 C6 1.458(2) yes . .
C3 C4 1.399(3) yes . .
C4 C5 1.387(2) yes . .
C5 C9 1.467(3) yes . .
C7 C8 1.498(3) yes . .
C10 C11 1.499(3) yes . .
N1 H1 0.888(19) no . .
C3 H3 0.950 no . .
C4 H4 0.950 no . .
C7 H7A 0.990 no . .
C7 H7B 0.990 no . .
C8 H8A 0.980 no . .
C8 H8B 0.980 no . .
C8 H8C 0.980 no . .
C10 H10A 0.990 no . .
C10 H10B 0.990 no . .
C11 H11A 0.980 no . .
C11 H11B 0.980 no . .
C11 H11C 0.980 no . .

loop_
_geom_contact_atom_site_label_1
_geom_contact_atom_site_label_2
_geom_contact_distance
_geom_contact_publ_flag
_geom_contact_site_symmetry_1
_geom_contact_site_symmetry_2
O6 N1 2.843(2) no . .
O6 C7 2.662(3) no . .
O7 N1 3.590(2) no . .
O7 C3 2.875(2) no . .
O9 N1 2.890(2) no . .
O9 C10 2.666(2) no . .
O10 N1 3.583(2) no . .
O10 C4 2.830(2) no . .
C5 C6 3.596(3) no . .
O6 O6 3.188(2) no . 3_655
O6 O9 3.392(2) no . 3_655
O6 O9 3.188(2) no . 3_665
O6 N1 2.8505(18) no . 3_655
O6 N1 3.4693(19) no . 3_665
O6 C2 3.369(2) no . 1_545
O6 C3 3.466(2) no . 1_545
O6 C5 3.349(2) no . 3_665
O6 C9 3.203(2) no . 3_665
O7 C3 3.566(2) no . 1_545
O7 C4 3.545(2) no . 2_645
O9 O6 3.392(2) no . 3_655
O9 O6 3.188(2) no . 3_665
O9 O10 3.526(2) no . 1_545
O9 C6 3.402(2) no . 3_665
O9 C7 3.568(2) no . 3_655
O9 C7 3.578(2) no . 3_665
O9 C10 3.374(2) no . 1_545
O10 O9 3.526(2) no . 1_565
N1 O6 2.8505(18) no . 3_655
N1 O6 3.4693(19) no . 3_665
N1 N1 3.539(2) no . 3_665
N1 C4 3.486(2) no . 1_545
C2 O6 3.369(2) no . 1_565
C2 C4 3.431(2) no . 1_545
C3 O6 3.466(2) no . 1_565
C3 O7 3.566(2) no . 1_565
C3 C3 3.597(2) no . 2_645
C3 C3 3.597(2) no . 2_655
C3 C6 3.306(2) no . 1_565
C4 O7 3.545(2) no . 2_655
C4 N1 3.486(2) no . 1_565
C4 C2 3.431(2) no . 1_565
C4 C6 3.578(3) no . 1_565
C5 O6 3.349(2) no . 3_665
C6 O9 3.402(2) no . 3_665
C6 C3 3.306(2) no . 1_545
C6 C4 3.578(3) no . 1_545
C7 O9 3.568(2) no . 3_655
C7 O9 3.578(2) no . 3_665
C9 O6 3.203(2) no . 3_665
C10 O9 3.374(2) no . 1_565
O6 H1 2.65(2) no . .
O6 H7A 2.6939 no . .
O6 H7B 2.5779 no . .
O7 H3 2.7614 no . .
O7 H8A 2.5820 no . .
O7 H8B 2.5417 no . .
O7 H8C 3.2269 no . .
O9 H1 2.75(2) no . .
O9 H10A 2.5115 no . .
O9 H10B 2.7729 no . .
O10 H4 2.6972 no . .
O10 H11A 3.2185 no . .
O10 H11B 2.5787 no . .
O10 H11C 2.5370 no . .
N1 H3 3.1506 no . .
N1 H4 3.1437 no . .
C2 H4 3.1590 no . .
C3 H1 3.085(19) no . .
C4 H1 3.088(19) no . .
C5 H3 3.1627 no . .
C6 H1 2.66(2) no . .
C6 H3 2.9289 no . .
C6 H7A 2.6524 no . .
C6 H7B 2.5833 no . .
C9 H1 2.71(2) no . .
C9 H4 2.9161 no . .
C9 H10A 2.5496 no . .
C9 H10B 2.6800 no . .
H3 H4 2.5275 no . .
H7A H8A 2.8512 no . .
H7A H8B 2.3725 no . .
H7A H8C 2.3429 no . .
H7B H8A 2.3431 no . .
H7B H8B 2.8512 no . .
H7B H8C 2.3722 no . .
H10A H11A 2.3428 no . .
H10A H11B 2.8518 no . .
H10A H11C 2.3740 no . .
H10B H11A 2.3733 no . .
H10B H11B 2.3433 no . .
H10B H11C 2.8518 no . .
O6 H1 1.971(19) no . 3_655
O6 H1 3.44(2) no . 3_665
O7 H3 3.2742 no . 1_545
O7 H4 2.9864 no . 2_645
O7 H7B 2.7494 no . 1_565
O9 H7A 3.2330 no . 3_655
O9 H7A 2.7787 no . 3_665
O9 H7B 2.9720 no . 3_655
O9 H10B 2.6363 no . 1_545
O9 H11A 2.9636 no . 2_545
O9 H11B 3.3673 no . 1_545
O10 H8A 3.3410 no . 2_655
O10 H8B 3.4495 no . 2_655
O10 H11B 2.9936 no . 1_545
N1 H1 3.23(2) no . 3_665
N1 H4 3.4162 no . 1_545
C2 H1 3.365(19) no . 3_665
C2 H3 3.4488 no . 2_645
C2 H4 3.3668 no . 1_545
C2 H7B 3.4304 no . 1_565
C3 H3 2.9378 no . 2_645
C3 H3 3.1601 no . 2_655
C3 H4 3.3283 no . 2_645
C3 H7B 3.4093 no . 1_565
C4 H1 3.56(2) no . 1_565
C4 H3 3.0686 no . 2_655
C4 H8A 3.0358 no . 2_655
C5 H1 3.42(2) no . 1_565
C5 H8A 3.4204 no . 2_655
C6 H1 3.159(19) no . 3_655
C6 H1 3.491(19) no . 3_665
C6 H3 3.3837 no . 1_545
C6 H7B 3.2192 no . 1_565
C7 H7B 3.4374 no . 1_565
C7 H11A 3.3056 no . 4_564
C8 H4 3.3000 no . 2_645
C8 H8B 3.4344 no . 1_545
C8 H11A 3.3601 no . 4_564
C8 H11B 3.3135 no . 2_635
C8 H11C 3.5464 no . 2_645
C8 H11C 3.4397 no . 4_554
C9 H1 3.57(2) no . 1_565
C9 H7A 3.4414 no . 3_665
C9 H10B 3.2691 no . 1_545
C9 H11B 3.1691 no . 1_545
C10 H7A 3.5486 no . 3_665
C10 H10A 3.5833 no . 1_565
C10 H10A 3.0182 no . 2_555
C10 H10B 3.2709 no . 2_545
C10 H11A 3.2695 no . 2_545
C10 H11B 3.0903 no . 1_545
C11 H7A 3.3919 no . 4_465
C11 H8B 3.3937 no . 4_465
C11 H8C 3.2799 no . 4_455
C11 H8C 3.5586 no . 4_465
C11 H10A 3.1179 no . 1_565
C11 H10A 3.2649 no . 2_555
C11 H11B 3.5664 no . 1_545
H1 O6 1.971(19) no . 3_655
H1 O6 3.44(2) no . 3_665
H1 N1 3.23(2) no . 3_665
H1 C2 3.365(19) no . 3_665
H1 C4 3.56(2) no . 1_545
H1 C5 3.42(2) no . 1_545
H1 C6 3.159(19) no . 3_655
H1 C6 3.491(19) no . 3_665
H1 C9 3.57(2) no . 1_545
H1 H1 3.41(3) no . 3_655
H1 H1 3.16(3) no . 3_665
H3 O7 3.2742 no . 1_565
H3 C2 3.4488 no . 2_655
H3 C3 3.1601 no . 2_645
H3 C3 2.9378 no . 2_655
H3 C4 3.0686 no . 2_645
H3 C6 3.3837 no . 1_565
H3 H3 2.7172 no . 2_645
H3 H3 2.7172 no . 2_655
H3 H4 2.5164 no . 2_645
H3 H7B 3.1195 no . 1_565
H3 H8A 3.5552 no . 1_565
H4 O7 2.9864 no . 2_655
H4 N1 3.4162 no . 1_565
H4 C2 3.3668 no . 1_565
H4 C3 3.3283 no . 2_655
H4 C8 3.3000 no . 2_655
H4 H3 2.5164 no . 2_655
H4 H8A 2.7803 no . 2_655
H4 H8A 3.3038 no . 2_665
H4 H8B 3.0908 no . 2_655
H7A O9 3.2330 no . 3_655
H7A O9 2.7787 no . 3_665
H7A C9 3.4414 no . 3_665
H7A C10 3.5486 no . 3_665
H7A C11 3.3919 no . 4_564
H7A H7B 3.2592 no . 1_565
H7A H10B 2.8003 no . 3_665
H7A H11A 2.5312 no . 4_564
H7A H11B 3.5512 no . 4_564
H7B O7 2.7494 no . 1_545
H7B O9 2.9720 no . 3_655
H7B C2 3.4304 no . 1_545
H7B C3 3.4093 no . 1_545
H7B C6 3.2192 no . 1_545
H7B C7 3.4374 no . 1_545
H7B H3 3.1195 no . 1_545
H7B H7A 3.2592 no . 1_545
H7B H8B 3.1951 no . 1_545
H7B H11A 3.4685 no . 4_554
H8A O10 3.3410 no . 2_645
H8A C4 3.0358 no . 2_645
H8A C5 3.4204 no . 2_645
H8A H3 3.5552 no . 1_545
H8A H4 3.3038 no . 2_635
H8A H4 2.7803 no . 2_645
H8A H8B 3.2025 no . 1_545
H8A H11B 2.8801 no . 2_635
H8A H11C 3.5187 no . 2_635
H8B O10 3.4495 no . 2_645
H8B C8 3.4344 no . 1_565
H8B C11 3.3937 no . 4_564
H8B H4 3.0908 no . 2_645
H8B H7B 3.1951 no . 1_565
H8B H8A 3.2025 no . 1_565
H8B H8C 2.9687 no . 1_565
H8B H11A 3.0282 no . 4_564
H8B H11B 3.4896 no . 2_635
H8B H11B 3.4966 no . 4_564
H8B H11C 2.8615 no . 2_645
H8B H11C 3.1134 no . 4_564
H8C C11 3.2799 no . 4_554
H8C C11 3.5586 no . 4_564
H8C H8B 2.9687 no . 1_545
H8C H8C 3.3319 no . 3_755
H8C H11A 3.2409 no . 4_554
H8C H11A 3.2437 no . 4_564
H8C H11B 3.0558 no . 2_635
H8C H11B 3.2477 no . 4_564
H8C H11C 3.2415 no . 2_635
H8C H11C 2.4981 no . 4_554
H10A C10 3.5833 no . 1_545
H10A C10 3.0182 no . 2_545
H10A C11 3.1179 no . 1_545
H10A C11 3.2649 no . 2_545
H10A H10A 3.0702 no . 2_545
H10A H10A 3.0702 no . 2_555
H10A H10B 3.0708 no . 1_545
H10A H10B 2.4221 no . 2_545
H10A H11A 3.0112 no . 1_545
H10A H11A 2.7170 no . 2_545
H10A H11B 2.5282 no . 1_545
H10B O9 2.6363 no . 1_565
H10B C9 3.2691 no . 1_565
H10B C10 3.2709 no . 2_555
H10B H7A 2.8003 no . 3_665
H10B H10A 3.0708 no . 1_565
H10B H10A 2.4221 no . 2_555
H10B H10B 3.4423 no . 2_545
H10B H10B 3.4423 no . 2_555
H10B H11A 2.9239 no . 2_545
H10B H11A 3.4376 no . 2_555
H11A O9 2.9636 no . 2_555
H11A C7 3.3056 no . 4_465
H11A C8 3.3601 no . 4_465
H11A C10 3.2695 no . 2_555
H11A H7A 2.5312 no . 4_465
H11A H7B 3.4685 no . 4_455
H11A H8B 3.0282 no . 4_465
H11A H8C 3.2409 no . 4_455
H11A H8C 3.2437 no . 4_465
H11A H10A 3.0112 no . 1_565
H11A H10A 2.7170 no . 2_555
H11A H10B 3.4376 no . 2_545
H11A H10B 2.9239 no . 2_555
H11B O9 3.3673 no . 1_565
H11B O10 2.9936 no . 1_565
H11B C8 3.3135 no . 2_665
H11B C9 3.1691 no . 1_565
H11B C10 3.0903 no . 1_565
H11B C11 3.5664 no . 1_565
H11B H7A 3.5512 no . 4_465
H11B H8A 2.8801 no . 2_665
H11B H8B 3.4896 no . 2_665
H11B H8B 3.4966 no . 4_465
H11B H8C 3.0558 no . 2_665
H11B H8C 3.2477 no . 4_465
H11B H10A 2.5282 no . 1_565
H11B H11C 3.0668 no . 1_565
H11C C8 3.5464 no . 2_655
H11C C8 3.4397 no . 4_455
H11C H8A 3.5187 no . 2_665
H11C H8B 2.8615 no . 2_655
H11C H8B 3.1134 no . 4_465
H11C H8C 3.2415 no . 2_665
H11C H8C 2.4981 no . 4_455
H11C H11B 3.0668 no . 1_545
H11C H11C 3.5717 no . 3_676

loop_
_geom_hbond_atom_site_label_D
_geom_hbond_atom_site_label_H
_geom_hbond_atom_site_label_A
_geom_hbond_site_symmetry_D
_geom_hbond_site_symmetry_H
_geom_hbond_site_symmetry_A
_geom_hbond_distance_DA
_geom_hbond_distance_DH
_geom_hbond_distance_HA
_geom_hbond_angle_DHA
_geom_hbond_publ_flag
N1 H1 O6 . . 3_655 2.8505(18) 0.888(19) 1.971(19) 170.5(19) no

loop_
_geom_torsion_atom_site_label_1
_geom_torsion_atom_site_label_2
_geom_torsion_atom_site_label_3
_geom_torsion_atom_site_label_4
_geom_torsion
_geom_torsion_publ_flag
_geom_torsion_site_symmetry_1
_geom_torsion_site_symmetry_2
_geom_torsion_site_symmetry_3
_geom_torsion_site_symmetry_4
C6 O7 C7 C8 -174.67(11) no . . . .
C7 O7 C6 O6 -1.1(2) no . . . .
C7 O7 C6 C2 179.07(11) no . . . .
C9 O10 C10 C11 169.95(11) no . . . .
C10 O10 C9 O9 -2.1(2) no . . . .
C10 O10 C9 C5 178.88(11) no . . . .
C2 N1 C5 C4 0.65(16) no . . . .
C2 N1 C5 C9 -179.61(12) no . . . .
C5 N1 C2 C3 -0.28(16) no . . . .
C5 N1 C2 C6 178.43(12) no . . . .
N1 C2 C3 C4 -0.20(16) no . . . .
N1 C2 C6 O6 3.9(2) no . . . .
N1 C2 C6 O7 -176.30(12) no . . . .
C3 C2 C6 O6 -177.76(14) no . . . .
C3 C2 C6 O7 2.1(2) no . . . .
C6 C2 C3 C4 -178.73(14) no . . . .
C2 C3 C4 C5 0.59(16) no . . . .
C3 C4 C5 N1 -0.77(16) no . . . .
C3 C4 C5 C9 179.53(13) no . . . .
N1 C5 C9 O9 0.0(2) no . . . .
N1 C5 C9 O10 179.05(12) no . . . .
C4 C5 C9 O9 179.68(15) no . . . .
C4 C5 C9 O10 -1.3(2) no . . . .
